data_4509677
loop_
_publ_author_name
'Zhu, Yuan-Yuan'
'Wang, Gui-Tao'
'Wang, Ren-Xiao'
'Li, Zhan-Ting'

_publ_section_title
;
 Intramolecular Six-Membered and Three-Center
 C&#x2212;H&#x00B7;&#x00B7;&#x00B7;O Hydrogen Bonding in
 1,4-Diphenyl-1,2,3-Triazoles
;
_journal_issue 11
_journal_name_full 'Crystal Growth &amp; Design'
_journal_page_first 4778
_journal_paper_doi 10.1021/cg9006197
_journal_volume 9
_journal_year 2009
_chemical_formula_moiety 'C32 H36 N6 O4'
_chemical_formula_sum 'C32 H36 N6 O4'
_chemical_formula_weight 568.67
_chemical_name_systematic
; 
 ? 
;
_space_group_IT_number 14
_symmetry_cell_setting monoclinic
_symmetry_space_group_name_Hall '-P 2yn'
_symmetry_space_group_name_H-M 'P 1 21/n 1'
_atom_sites_solution_hydrogens geom
_atom_sites_solution_primary direct
_atom_sites_solution_secondary difmap
_audit_creation_method SHELXL-97
_cell_angle_alpha 90.00
_cell_angle_beta 96.121(3)
_cell_angle_gamma 90.00
_cell_formula_units_Z 2
_cell_length_a 4.9870(7)
_cell_length_b 15.866(2)
_cell_length_c 18.134(2)
_cell_measurement_reflns_used 2512
_cell_measurement_temperature 293(2)
_cell_measurement_theta_max 56.148
_cell_measurement_theta_min 4.518
_cell_volume 1426.6(3)
_computing_cell_refinement 'Bruker SMART'
_computing_data_collection 'Bruker SMART'
_computing_data_reduction 'Bruker SAINT'
_computing_molecular_graphics 'Bruker SHELXTL'
_computing_publication_material 'Bruker SHELXTL'
_computing_structure_refinement 'SHELXL-97 (Sheldrick, 1997)'
_computing_structure_solution 'SHELXS-97 (Sheldrick, 1990)'
_diffrn_ambient_temperature 293(2)
_diffrn_measured_fraction_theta_full 0.994
_diffrn_measured_fraction_theta_max 0.994
_diffrn_measurement_device_type 'CCD area detector'
_diffrn_measurement_method 'phi and omega scans'
_diffrn_radiation_monochromator graphite
_diffrn_radiation_source 'fine-focus sealed tube'
_diffrn_radiation_type MoK\a
_diffrn_radiation_wavelength 0.71073
_diffrn_reflns_av_R_equivalents 0.0393
_diffrn_reflns_av_sigmaI/netI 0.0365
_diffrn_reflns_limit_h_max 5
_diffrn_reflns_limit_h_min -6
_diffrn_reflns_limit_k_max 18
_diffrn_reflns_limit_k_min -20
_diffrn_reflns_limit_l_max 23
_diffrn_reflns_limit_l_min -19
_diffrn_reflns_number 8302
_diffrn_reflns_theta_full 27.00
_diffrn_reflns_theta_max 27.00
_diffrn_reflns_theta_min 1.71
_exptl_absorpt_coefficient_mu 0.089
_exptl_absorpt_correction_T_max 0.9744
_exptl_absorpt_correction_T_min 0.9648
_exptl_absorpt_correction_type empirical
_exptl_absorpt_process_details sadabs
_exptl_crystal_colour colorless
_exptl_crystal_density_diffrn 1.324
_exptl_crystal_density_method 'not measured'
_exptl_crystal_description prismatic
_exptl_crystal_F_000 604
_exptl_crystal_size_max 0.403
_exptl_crystal_size_mid 0.369
_exptl_crystal_size_min 0.292
_refine_diff_density_max 0.184
_refine_diff_density_min -0.314
_refine_diff_density_rms 0.068
_refine_ls_extinction_method none
_refine_ls_goodness_of_fit_ref 0.962
_refine_ls_hydrogen_treatment constr
_refine_ls_matrix_type full
_refine_ls_number_parameters 193
_refine_ls_number_reflns 3107
_refine_ls_number_restraints 0
_refine_ls_restrained_S_all 0.956
_refine_ls_R_factor_all 0.0694
_refine_ls_R_factor_gt 0.0512
_refine_ls_shift/su_max 0.000
_refine_ls_shift/su_mean 0.000
_refine_ls_structure_factor_coef Fsqd
_refine_ls_weighting_details 'calc w=1/[\s^2^(Fo^2^)+(0.0789P)^2^+0.0000P] where P=(Fo^2^+2Fc^2^)/3'
_refine_ls_weighting_scheme calc
_refine_ls_wR_factor_gt 0.1251
_refine_ls_wR_factor_ref 0.1334
_reflns_number_gt 2213
_reflns_number_total 3107
_reflns_threshold_expression >2sigma(I)
_cod_data_source_file cg9006197sup1.cif
_cod_data_source_block cd29152
_cod_depositor_comments
;
The following automatic conversions were performed:

'_symmetry_cell_setting' value 'Monoclinic' changed to 'monoclinic'
according to /home/saulius/struct/CIF-dictionaries/cif_core.dic
dictionary named 'cif_core.dic' version 2.4.2 from 2011-04-26.

Automatic conversion script
Id: cif_fix_values 1891 2012-01-12 08:04:46Z andrius 
;
_cod_original_sg_symbol_H-M P2(1)/n
_cod_database_code 4509677

loop_
_symmetry_equiv_pos_as_xyz
'x, y, z'
'-x+1/2, y+1/2, -z+1/2'
'-x, -y, -z'
'x-1/2, -y-1/2, z-1/2'

loop_
_atom_site_label
_atom_site_type_symbol
_atom_site_fract_x
_atom_site_fract_y
_atom_site_fract_z
_atom_site_U_iso_or_equiv
_atom_site_adp_type
_atom_site_occupancy
_atom_site_symmetry_multiplicity
_atom_site_calc_flag
_atom_site_refinement_flags
_atom_site_disorder_assembly
_atom_site_disorder_group
C1 C 0.156(4) 0.9415(10) 0.1075(8) 0.0334(18) Uani 0.50 1 d PU A 1
C2 C 0.137(4) 0.8587(10) 0.1405(7) 0.0373(19) Uani 0.50 1 d PU A 1
H2 H 0.2372 0.8111 0.1315 0.045 Uiso 0.50 1 calc PR A 1
N1 N -0.0105(18) 0.9925(8) 0.1329(5) 0.0383(13) Uani 0.50 1 d PU A 1
N2 N -0.143(2) 0.9513(8) 0.1787(5) 0.0384(13) Uani 0.50 1 d PU A 1
N3 N -0.059(3) 0.8649(8) 0.1872(9) 0.0329(18) Uani 0.50 1 d PU A 1
C1' C -0.044(5) 0.8726(11) 0.1796(12) 0.0340(18) Uani 0.50 1 d PU A 2
C2' C 0.122(3) 0.8605(10) 0.1271(7) 0.0352(19) Uani 0.50 1 d PU A 2
H2' H 0.1799 0.8093 0.1096 0.042 Uiso 0.50 1 calc PR A 2
N1' N -0.087(2) 0.9516(8) 0.1950(5) 0.0485(18) Uani 0.50 1 d PU A 2
N2' N 0.0514(19) 0.9925(8) 0.1484(5) 0.0466(17) Uani 0.50 1 d PU A 2
N3' N 0.185(3) 0.9338(8) 0.1063(7) 0.0360(19) Uani 0.50 1 d PU A 2
C3 C -0.1706(3) 0.80974(8) 0.23148(7) 0.0373(3) Uani 1 1 d . . .
C4 C -0.3480(3) 0.84007(9) 0.27908(8) 0.0467(4) Uani 1 1 d . A .
H4 H -0.3913 0.8971 0.2783 0.056 Uiso 1 1 calc R . .
C5 C -0.4613(4) 0.78733(10) 0.32754(9) 0.0578(5) Uani 1 1 d . . .
H5 H -0.5804 0.8086 0.3590 0.069 Uiso 1 1 calc R A .
C6 C -0.3970(4) 0.70326(10) 0.32902(9) 0.0586(5) Uani 1 1 d . A .
H6 H -0.4711 0.6677 0.3622 0.070 Uiso 1 1 calc R . .
C7 C -0.2246(4) 0.67108(9) 0.28198(9) 0.0511(4) Uani 1 1 d . . .
H7 H -0.1828 0.6139 0.2835 0.061 Uiso 1 1 calc R A .
C8 C -0.1125(3) 0.72348(8) 0.23222(8) 0.0408(4) Uani 1 1 d . A .
C9 C 0.3403(3) 0.96718(8) 0.05199(7) 0.0368(3) Uani 1 1 d . . .
C10 C 0.4802(3) 0.91327(8) 0.00904(8) 0.0406(4) Uani 1 1 d . A .
C11 C 0.6360(3) 0.94666(8) -0.04207(8) 0.0423(4) Uani 1 1 d . . .
H11 H 0.7280 0.9103 -0.0708 0.051 Uiso 1 1 calc R A .
C12 C 0.1187(3) 0.60759(9) 0.18246(9) 0.0482(4) Uani 1 1 d . A .
H12A H -0.0454 0.5744 0.1761 0.058 Uiso 1 1 calc R . .
H12B H 0.2186 0.5921 0.2293 0.058 Uiso 1 1 calc R . .
C13 C 0.2861(3) 0.59054(9) 0.11988(9) 0.0483(4) Uani 1 1 d . . .
H13 H 0.4498 0.6250 0.1275 0.058 Uiso 1 1 calc R . .
C14 C 0.1376(4) 0.61303(11) 0.04539(9) 0.0678(6) Uani 1 1 d . . .
H14A H -0.0311 0.5834 0.0389 0.102 Uiso 1 1 calc R . .
H14B H 0.2451 0.5973 0.0067 0.102 Uiso 1 1 calc R . .
H14C H 0.1046 0.6726 0.0433 0.102 Uiso 1 1 calc R . .
C15 C 0.3686(5) 0.49810(10) 0.12199(11) 0.0724(6) Uani 1 1 d . . .
H15A H 0.2109 0.4634 0.1125 0.109 Uiso 1 1 calc R . .
H15B H 0.4590 0.4848 0.1700 0.109 Uiso 1 1 calc R . .
H15C H 0.4879 0.4877 0.0848 0.109 Uiso 1 1 calc R . .
C16 C 0.6229(4) 0.77398(9) -0.01541(10) 0.0617(5) Uani 1 1 d . A .
H16A H 0.5750 0.7759 -0.0681 0.092 Uiso 1 1 calc R . .
H16B H 0.6023 0.7175 0.0020 0.092 Uiso 1 1 calc R . .
H16C H 0.8071 0.7914 -0.0042 0.092 Uiso 1 1 calc R . .
O1 O 0.0541(2) 0.69530(6) 0.18244(6) 0.0510(3) Uani 1 1 d . . .
O2 O 0.4526(3) 0.82878(6) 0.01996(6) 0.0587(4) Uani 1 1 d . . .

loop_
_atom_site_aniso_label
_atom_site_aniso_U_11
_atom_site_aniso_U_22
_atom_site_aniso_U_33
_atom_site_aniso_U_23
_atom_site_aniso_U_13
_atom_site_aniso_U_12
C1 0.042(4) 0.027(3) 0.034(3) 0.009(3) 0.016(2) 0.004(3)
C2 0.053(3) 0.025(3) 0.036(4) 0.011(3) 0.012(3) 0.001(2)
N1 0.040(3) 0.0348(18) 0.042(3) 0.001(2) 0.015(2) 0.006(2)
N2 0.046(3) 0.0325(18) 0.039(3) 0.000(2) 0.017(2) 0.004(2)
N3 0.042(4) 0.026(4) 0.033(4) -0.003(3) 0.014(2) 0.003(3)
C1' 0.044(3) 0.024(2) 0.037(3) 0.010(2) 0.020(2) -0.011(2)
C2' 0.050(3) 0.031(3) 0.029(3) -0.003(3) 0.021(3) 0.002(2)
N1' 0.068(4) 0.0326(19) 0.050(4) 0.003(3) 0.026(3) -0.001(3)
N2' 0.062(5) 0.0307(18) 0.051(4) -0.001(3) 0.024(3) 0.003(3)
N3' 0.041(4) 0.025(3) 0.045(3) -0.011(2) 0.017(2) 0.008(2)
C3 0.0432(9) 0.0323(7) 0.0382(7) 0.0000(5) 0.0130(6) -0.0070(6)
C4 0.0536(11) 0.0357(7) 0.0546(9) -0.0031(6) 0.0238(8) -0.0051(7)
C5 0.0665(12) 0.0475(9) 0.0664(11) -0.0040(8) 0.0394(9) -0.0093(8)
C6 0.0735(13) 0.0465(9) 0.0617(10) 0.0035(7) 0.0344(9) -0.0165(8)
C7 0.0663(12) 0.0323(7) 0.0581(9) 0.0039(6) 0.0222(8) -0.0069(7)
C8 0.0469(10) 0.0344(7) 0.0432(8) -0.0015(6) 0.0146(7) -0.0048(6)
C9 0.0444(9) 0.0303(7) 0.0378(7) 0.0018(5) 0.0154(6) 0.0015(6)
C10 0.0539(10) 0.0265(7) 0.0442(8) 0.0027(5) 0.0179(7) 0.0018(6)
C11 0.0541(10) 0.0310(7) 0.0455(8) -0.0009(6) 0.0234(7) 0.0048(7)
C12 0.0566(11) 0.0304(7) 0.0593(10) 0.0021(7) 0.0143(8) 0.0019(7)
C13 0.0503(10) 0.0379(8) 0.0582(9) -0.0031(7) 0.0120(8) 0.0032(7)
C14 0.0871(15) 0.0547(10) 0.0622(11) -0.0024(8) 0.0113(10) 0.0132(10)
C15 0.0902(16) 0.0512(10) 0.0780(12) -0.0001(9) 0.0197(11) 0.0235(10)
C16 0.0743(13) 0.0287(7) 0.0876(13) 0.0027(8) 0.0347(10) 0.0124(8)
O1 0.0685(8) 0.0298(5) 0.0603(7) 0.0034(4) 0.0320(6) 0.0025(5)
O2 0.0841(9) 0.0257(5) 0.0752(8) 0.0027(5) 0.0503(7) 0.0044(5)

loop_
_atom_type_symbol
_atom_type_description
_atom_type_scat_dispersion_real
_atom_type_scat_dispersion_imag
_atom_type_scat_source
C C 0.0033 0.0016 'International Tables Vol C Tables 4.2.6.8 and 6.1.1.4'
H H 0.0000 0.0000 'International Tables Vol C Tables 4.2.6.8 and 6.1.1.4'
N N 0.0061 0.0033 'International Tables Vol C Tables 4.2.6.8 and 6.1.1.4'
O O 0.0106 0.0060 'International Tables Vol C Tables 4.2.6.8 and 6.1.1.4'

loop_
_geom_angle_atom_site_label_1
_geom_angle_atom_site_label_2
_geom_angle_atom_site_label_3
_geom_angle
_geom_angle_site_symmetry_1
_geom_angle_site_symmetry_3
N1 C1 C2 110.5(13) . .
N1 C1 C9 122.7(11) . .
C2 C1 C9 126.8(14) . .
N3 C2 C1 105.9(13) . .
N3 C2 H2 127.0 . .
C1 C2 H2 127.0 . .
C1 N1 N2 107.8(11) . .
N1 N2 N3 112.9(10) . .
C3 N3 C2 133.9(13) . .
C3 N3 N2 123.2(12) . .
C2 N3 N2 102.9(11) . .
N1' C1' C2' 114.6(14) . .
N1' C1' C3 113.6(15) . .
C2' C1' C3 131.5(16) . .
N3' C2' C1' 105.7(14) . .
N3' C2' H2' 127.2 . .
C1' C2' H2' 127.2 . .
C1' N1' N2' 103.1(12) . .
N1' N2' N3' 109.3(11) . .
C2' N3' N2' 107.3(12) . .
C2' N3' C9 135.8(12) . .
N2' N3' C9 116.8(10) . .
N3 C3 C4 118.6(6) . .
N3 C3 C8 122.8(6) . .
C4 C3 C8 118.63(13) . .
N3 C3 C1' 0.7(16) . .
C4 C3 C1' 118.9(8) . .
C8 C3 C1' 122.5(8) . .
C5 C4 C3 121.24(14) . .
C5 C4 H4 119.4 . .
C3 C4 H4 119.4 . .
C6 C5 C4 119.50(15) . .
C6 C5 H5 120.2 . .
C4 C5 H5 120.2 . .
C5 C6 C7 120.67(14) . .
C5 C6 H6 119.7 . .
C7 C6 H6 119.7 . .
C6 C7 C8 120.26(14) . .
C6 C7 H7 119.9 . .
C8 C7 H7 119.9 . .
O1 C8 C7 123.33(13) . .
O1 C8 C3 117.01(12) . .
C7 C8 C3 119.66(13) . .
C11 C9 C10 118.57(13) 3_675 .
C11 C9 N3' 121.3(6) 3_675 .
C10 C9 N3' 120.1(6) . .
C11 C9 C1 115.2(7) 3_675 .
C10 C9 C1 126.2(7) . .
N3' C9 C1 7.0(11) . .
O2 C10 C11 123.27(13) . .
O2 C10 C9 117.24(12) . .
C11 C10 C9 119.49(12) . .
C10 C11 C9 121.94(13) . 3_675
C10 C11 H11 119.0 . .
C9 C11 H11 119.0 3_675 .
O1 C12 C13 108.58(12) . .
O1 C12 H12A 110.0 . .
C13 C12 H12A 110.0 . .
O1 C12 H12B 110.0 . .
C13 C12 H12B 110.0 . .
H12A C12 H12B 108.4 . .
C12 C13 C14 111.92(14) . .
C12 C13 C15 108.94(13) . .
C14 C13 C15 110.80(13) . .
C12 C13 H13 108.4 . .
C14 C13 H13 108.4 . .
C15 C13 H13 108.4 . .
C13 C14 H14A 109.5 . .
C13 C14 H14B 109.5 . .
H14A C14 H14B 109.5 . .
C13 C14 H14C 109.5 . .
H14A C14 H14C 109.5 . .
H14B C14 H14C 109.5 . .
C13 C15 H15A 109.5 . .
C13 C15 H15B 109.5 . .
H15A C15 H15B 109.5 . .
C13 C15 H15C 109.5 . .
H15A C15 H15C 109.5 . .
H15B C15 H15C 109.5 . .
O2 C16 H16A 109.5 . .
O2 C16 H16B 109.5 . .
H16A C16 H16B 109.5 . .
O2 C16 H16C 109.5 . .
H16A C16 H16C 109.5 . .
H16B C16 H16C 109.5 . .
C8 O1 C12 118.16(11) . .
C10 O2 C16 117.57(12) . .

loop_
_geom_bond_atom_site_label_1
_geom_bond_atom_site_label_2
_geom_bond_distance
_geom_bond_site_symmetry_2
C1 N1 1.28(2) .
C1 C2 1.450(19) .
C1 C9 1.491(13) .
C2 N3 1.36(2) .
C2 H2 0.9300 .
N1 N2 1.292(15) .
N2 N3 1.437(19) .
N3 C3 1.349(11) .
C1' N1' 1.31(2) .
C1' C2' 1.34(2) .
C1' C3 1.551(14) .
C2' N3' 1.271(19) .
C2' H2' 0.9300 .
N1' N2' 1.316(16) .
N2' N3' 1.415(17) .
N3' C9 1.420(12) .
C3 C4 1.3861(19) .
C3 C8 1.3988(19) .
C4 C5 1.3776(19) .
C4 H4 0.9300 .
C5 C6 1.371(2) .
C5 H5 0.9300 .
C6 C7 1.373(2) .
C6 H6 0.9300 .
C7 C8 1.3879(19) .
C7 H7 0.9300 .
C8 O1 1.3653(16) .
C9 C11 1.3854(18) 3_675
C9 C10 1.3933(19) .
C10 O2 1.3642(15) .
C10 C11 1.3772(19) .
C11 C9 1.3854(18) 3_675
C11 H11 0.9300 .
C12 O1 1.4285(16) .
C12 C13 1.503(2) .
C12 H12A 0.9700 .
C12 H12B 0.9700 .
C13 C14 1.512(2) .
C13 C15 1.5224(19) .
C13 H13 0.9800 .
C14 H14A 0.9600 .
C14 H14B 0.9600 .
C14 H14C 0.9600 .
C15 H15A 0.9600 .
C15 H15B 0.9600 .
C15 H15C 0.9600 .
C16 O2 1.4161(17) .
C16 H16A 0.9600 .
C16 H16B 0.9600 .
C16 H16C 0.9600 .

loop_
_geom_torsion_atom_site_label_1
_geom_torsion_atom_site_label_2
_geom_torsion_atom_site_label_3
_geom_torsion_atom_site_label_4
_geom_torsion
_geom_torsion_site_symmetry_1
_geom_torsion_site_symmetry_4
N1 C1 C2 N3 0.6(19) . .
C9 C1 C2 N3 -179.5(15) . .
C2 C1 N1 N2 -1.1(16) . .
C9 C1 N1 N2 179.0(12) . .
C1 N1 N2 N3 1.2(14) . .
C1 C2 N3 C3 178.3(18) . .
C1 C2 N3 N2 0.1(16) . .
N1 N2 N3 C3 -179.2(12) . .
N1 N2 N3 C2 -0.8(15) . .
N1' C1' C2' N3' -2(2) . .
C3 C1' C2' N3' -174(2) . .
C2' C1' N1' N2' 2(2) . .
C3 C1' N1' N2' 176.0(13) . .
C1' N1' N2' N3' -1.9(15) . .
C1' C2' N3' N2' 0.3(18) . .
C1' C2' N3' C9 -177.0(17) . .
N1' N2' N3' C2' 1.0(14) . .
N1' N2' N3' C9 178.9(9) . .
C2 N3 C3 C4 172.7(16) . .
N2 N3 C3 C4 -9.4(18) . .
C2 N3 C3 C8 -6(2) . .
N2 N3 C3 C8 171.5(10) . .
N1' C1' C3 C4 10(2) . .
C2' C1' C3 C4 -177.1(19) . .
N1' C1' C3 C8 -169.5(11) . .
C2' C1' C3 C8 3(3) . .
N3 C3 C4 C5 -177.7(9) . .
C8 C3 C4 C5 1.4(2) . .
C1' C3 C4 C5 -178.4(11) . .
C3 C4 C5 C6 0.2(3) . .
C4 C5 C6 C7 -1.0(3) . .
C5 C6 C7 C8 0.1(3) . .
C6 C7 C8 O1 -178.02(15) . .
C6 C7 C8 C3 1.6(2) . .
N3 C3 C8 O1 -3.6(9) . .
C4 C3 C8 O1 177.31(14) . .
C1' C3 C8 O1 -2.8(11) . .
N3 C3 C8 C7 176.7(9) . .
C4 C3 C8 C7 -2.3(2) . .
C1' C3 C8 C7 177.5(11) . .
C2' N3' C9 C11 178.5(16) . 3_675
N2' N3' C9 C11 1.3(14) . 3_675
C2' N3' C9 C10 -4(2) . .
N2' N3' C9 C10 179.2(7) . .
C2' N3' C9 C1 148(12) . .
N2' N3' C9 C1 -29(10) . .
N1 C1 C9 C11 14.0(18) . 3_675
C2 C1 C9 C11 -165.8(13) . 3_675
N1 C1 C9 C10 -164.1(10) . .
C2 C1 C9 C10 16(2) . .
N1 C1 C9 N3' 166(12) . .
C2 C1 C9 N3' -14(9) . .
C11 C9 C10 O2 -179.88(13) 3_675 .
N3' C9 C10 O2 2.2(7) . .
C1 C9 C10 O2 -1.8(9) . .
C11 C9 C10 C11 -0.4(3) 3_675 .
N3' C9 C10 C11 -178.3(7) . .
C1 C9 C10 C11 177.7(9) . .
O2 C10 C11 C9 179.86(14) . 3_675
C9 C10 C11 C9 0.4(3) . 3_675
O1 C12 C13 C14 -60.11(18) . .
O1 C12 C13 C15 177.01(14) . .
C7 C8 O1 C12 -0.9(2) . .
C3 C8 O1 C12 179.44(13) . .
C13 C12 O1 C8 175.86(13) . .
C11 C10 O2 C16 9.4(2) . .
C9 C10 O2 C16 -171.14(15) . .
